data_2013521
loop_
_publ_author_name
'Jianxing Zhang'
'Shou-Feng Chen'
'Kevin K. Klausmeyer'
'Robert R. Kane'

_publ_section_title
;
 (<i>E</i>)-1-(2-Hydroxy-4-methoxyphenyl)-2-(3,4,5-trimethoxyphenyl)ethene
;
_journal_issue 7
_journal_name_full 'Acta Crystallographica Section C'
_journal_page_first o381
_journal_page_last o382
_journal_paper_doi 10.1107/S0108270103010667
_journal_volume 59
_journal_year 2003
_chemical_formula_iupac 'C18 H20 O5'
_chemical_formula_moiety 'C18 H20 O5'
_chemical_formula_sum 'C18 H20 O5'
_chemical_formula_weight 316.34
_chemical_name_systematic
;
(E)-1-(2-hydroxy-4-methoxyphenyl)-2-(3,4,5-trimethoxyphenyl)ethene
;
_space_group_IT_number 14
_symmetry_cell_setting monoclinic
_symmetry_space_group_name_Hall '-P 2yn'
_symmetry_space_group_name_H-M 'P 1 21/n 1'
_atom_sites_solution_hydrogens geom
_atom_sites_solution_primary direct
_atom_sites_solution_secondary difmap
_audit_creation_method SHELXL
_cell_angle_alpha 90.00
_cell_angle_beta 90.673(9)
_cell_angle_gamma 90.00
_cell_formula_units_Z 4
_cell_length_a 11.6693(15)
_cell_length_b 7.9790(8)
_cell_length_c 17.5818(13)
_cell_measurement_reflns_used 25
_cell_measurement_temperature 293(2)
_cell_measurement_theta_max 21.3
_cell_measurement_theta_min 12.5
_cell_volume 1636.9(3)
_computing_structure_refinement 'SHELXL93 (Sheldrick, 1993)'
_computing_structure_solution 'SHELXS86 (Sheldrick, 1990)'
_diffrn_ambient_temperature 293(2)
_diffrn_measured_fraction_theta_full 1.000
_diffrn_measured_fraction_theta_max 1.000
_diffrn_measurement_device_type 'Enraf-NoniusCAD 4'
_diffrn_measurement_method '\w scan'
_diffrn_radiation_monochromator graphite
_diffrn_radiation_source 'fine-focus sealed tube'
_diffrn_radiation_type MoK\a
_diffrn_radiation_wavelength 0.71073
_diffrn_reflns_av_R_equivalents 0.0156
_diffrn_reflns_av_sigmaI/netI 0.0213
_diffrn_reflns_limit_h_max 13
_diffrn_reflns_limit_h_min -1
_diffrn_reflns_limit_k_max 9
_diffrn_reflns_limit_k_min 0
_diffrn_reflns_limit_l_max 20
_diffrn_reflns_limit_l_min -20
_diffrn_reflns_number 3369
_diffrn_reflns_theta_full 24.93
_diffrn_reflns_theta_max 24.93
_diffrn_reflns_theta_min 2.08
_diffrn_standards_decay_% 2.05
_diffrn_standards_interval_count 600
_diffrn_standards_number 3
_exptl_absorpt_coefficient_mu 0.093
_exptl_absorpt_correction_type none
_exptl_crystal_colour colorless
_exptl_crystal_density_diffrn 1.284
_exptl_crystal_description block
_exptl_crystal_F_000 672
_exptl_crystal_size_max .54
_exptl_crystal_size_mid .47
_exptl_crystal_size_min .41
_refine_diff_density_max 0.738
_refine_diff_density_min -0.202
_refine_ls_extinction_coef 0.164(8)
_refine_ls_extinction_expression Fc^*^=kFc[1+0.001xFc^2^\l^3^/sin(2\q)]^-1/4^
_refine_ls_extinction_method SHELXL
_refine_ls_goodness_of_fit_all 1.103
_refine_ls_goodness_of_fit_ref 1.159
_refine_ls_hydrogen_treatment constr
_refine_ls_matrix_type full
_refine_ls_number_parameters 209
_refine_ls_number_reflns 2867
_refine_ls_number_restraints 0
_refine_ls_restrained_S_all 1.103
_refine_ls_restrained_S_obs 1.159
_refine_ls_R_factor_all 0.0574
_refine_ls_R_factor_gt 0.0502
_refine_ls_shift/esd_mean 0.000
_refine_ls_shift/su_max 0.000
_refine_ls_structure_factor_coef Fsqd
_refine_ls_weighting_details 'w=1/[\s^2^(Fo^2^)+(0.0813P)^2^+0.3079P] where P=(Fo^2^+2Fc^2^)/3'
_refine_ls_weighting_scheme calc
_refine_ls_wR_factor_all 0.1335
_refine_ls_wR_factor_ref 0.1281
_reflns_number_gt 2420
_reflns_number_total 2867
_reflns_threshold_expression I>2\s(I)
_cod_data_source_file sq1018.cif
_cod_data_source_block III
_cod_depositor_comments
;
The following automatic conversions were performed:
'_symmetry_cell_setting' value 'Monoclinic' changed to 'monoclinic'
according to '/home/saulius/struct/CIF-dictionaries/cif_core.dic'
dictionary named 'cif_core.dic' version 2.4.1 from 2010-06-29.

Automatic conversion script
Id: cif_fix_enum 1527 2010-12-29 10:47:43Z saulius 

The following automatic conversions were performed:

'_symmetry_cell_setting' value 'Monoclinic' changed to 'monoclinic'
according to /home/saulius/struct/CIF-dictionaries/cif_core.dic
dictionary named 'cif_core.dic' version 2.4.1 from 2010-06-29.

Automatic conversion script
Id: cif_fix_values 1715 2011-07-08 13:25:40Z adriana 
;
_cod_original_sg_symbol_H-M 'P 21/n'
_cod_database_code 2013521
_cod_database_fobs_code 2013521

loop_
_symmetry_equiv_pos_as_xyz
'x, y, z'
'-x+1/2, y+1/2, -z+1/2'
'-x, -y, -z'
'x-1/2, -y-1/2, z-1/2'

loop_
_atom_site_label
_atom_site_fract_x
_atom_site_fract_y
_atom_site_fract_z
_atom_site_U_iso_or_equiv
_atom_site_adp_type
_atom_site_calc_flag
_atom_site_refinement_flags
_atom_site_occupancy
_atom_site_disorder_assembly
_atom_site_disorder_group
_atom_site_type_symbol
O1 -0.01721(11) -0.27129(17) -0.20934(7) 0.0470(4) Uani d . 1 . . O
H1 -0.076(2) -0.312(3) -0.2367(13) 0.071 Uiso d . 1 . . H
O2 0.10768(11) -0.07871(16) -0.44871(7) 0.0426(3) Uani d . 1 . . O
O3 0.08719(10) -0.26337(16) 0.15941(7) 0.0458(4) Uani d . 1 . . O
O4 0.27702(9) -0.14811(14) 0.22835(6) 0.0351(3) Uani d . 1 . . O
O5 0.41793(9) 0.05986(14) 0.16041(6) 0.0365(3) Uani d . 1 . . O
C1 0.13402(13) -0.0753(2) -0.21153(9) 0.0330(4) Uani d . 1 . . C
C2 0.05354(13) -0.1737(2) -0.25163(9) 0.0326(4) Uani d . 1 . . C
C3 0.04788(13) -0.1716(2) -0.33008(9) 0.0341(4) Uani d . 1 . . C
H3 -0.0062 -0.2371 -0.3555 0.041 Uiso calc R 1 . . H
C4 0.12232(13) -0.0723(2) -0.37109(9) 0.0333(4) Uani d . 1 . . C
C5 0.20393(14) 0.0245(2) -0.33347(10) 0.0383(4) Uani d . 1 . . C
H5 0.2550 0.0901 -0.3607 0.046 Uiso calc R 1 . . H
C6 0.20797(14) 0.0217(2) -0.25498(10) 0.0384(4) Uani d . 1 . . C
H6 0.2624 0.0874 -0.2300 0.046 Uiso calc R 1 . . H
C7 0.13840(14) -0.0842(2) -0.12881(10) 0.0352(4) Uani d . 1 . . C
H7 0.0869 -0.1576 -0.1064 0.042 Uiso calc R 1 . . H
C8 0.20736(13) 0.0001(2) -0.08117(9) 0.0352(4) Uani d . 1 . . C
H8 0.2541 0.0819 -0.1021 0.042 Uiso calc R 1 . . H
C9 0.21574(13) -0.0253(2) 0.00132(9) 0.0337(4) Uani d . 1 . . C
C10 0.13741(14) -0.1251(2) 0.04066(10) 0.0368(4) Uani d . 1 . . C
H10 0.0726 -0.1659 0.0156 0.044 Uiso calc R 1 . . H
C11 0.15574(13) -0.1633(2) 0.11647(10) 0.0349(4) Uani d . 1 . . C
C12 0.25160(13) -0.0991(2) 0.15493(9) 0.0321(4) Uani d . 1 . . C
C13 0.32740(13) 0.00532(19) 0.11699(9) 0.0310(4) Uani d . 1 . . C
C14 0.30978(13) 0.0426(2) 0.04074(9) 0.0327(4) Uani d . 1 . . C
H14 0.3605 0.1128 0.0157 0.039 Uiso calc R 1 . . H
C15 0.17861(18) 0.0273(3) -0.49368(11) 0.0510(5) Uani d . 1 . . C
H15A 0.1602 0.0113 -0.5466 0.077 Uiso calc R 1 . . H
H15B 0.2576 -0.0005 -0.4846 0.077 Uiso calc R 1 . . H
H15C 0.1656 0.1422 -0.4801 0.077 Uiso calc R 1 . . H
C16 -0.00427(16) -0.3492(2) 0.12219(12) 0.0515(5) Uani d . 1 . . C
H16A -0.0455 -0.4146 0.1587 0.077 Uiso calc R 1 . . H
H16B 0.0261 -0.4218 0.0838 0.077 Uiso calc R 1 . . H
H16C -0.0552 -0.2693 0.0989 0.077 Uiso calc R 1 . . H
C17 0.20878(16) -0.0721(2) 0.28674(10) 0.0420(4) Uani d . 1 . . C
H17A 0.2327 -0.1139 0.3356 0.063 Uiso calc R 1 . . H
H17B 0.1295 -0.0990 0.2781 0.063 Uiso calc R 1 . . H
H17C 0.2186 0.0473 0.2854 0.063 Uiso calc R 1 . . H
C18 0.50324(14) 0.1574(2) 0.12366(11) 0.0441(5) Uani d . 1 . . C
H18A 0.5618 0.1879 0.1599 0.066 Uiso calc R 1 . . H
H18B 0.4689 0.2570 0.1029 0.066 Uiso calc R 1 . . H
H18C 0.5366 0.0931 0.0834 0.066 Uiso calc R 1 . . H

loop_
_atom_site_aniso_label
_atom_site_aniso_U_11
_atom_site_aniso_U_22
_atom_site_aniso_U_33
_atom_site_aniso_U_12
_atom_site_aniso_U_13
_atom_site_aniso_U_23
O1 0.0465(7) 0.0571(8) 0.0372(7) -0.0226(6) -0.0084(6) 0.0115(6)
O2 0.0495(7) 0.0458(7) 0.0326(6) -0.0051(6) 0.0037(5) 0.0000(5)
O3 0.0374(7) 0.0501(8) 0.0499(7) -0.0114(6) -0.0019(6) 0.0152(6)
O4 0.0369(6) 0.0375(7) 0.0309(6) 0.0070(5) 0.0006(5) 0.0017(5)
O5 0.0337(6) 0.0395(7) 0.0362(6) -0.0055(5) -0.0042(5) -0.0033(5)
C1 0.0287(8) 0.0314(8) 0.0387(9) 0.0032(6) -0.0029(7) 0.0015(7)
C2 0.0284(8) 0.0311(8) 0.0381(9) 0.0001(6) -0.0027(6) 0.0063(7)
C3 0.0318(8) 0.0318(8) 0.0385(9) -0.0006(7) -0.0049(7) 0.0008(7)
C4 0.0326(8) 0.0327(8) 0.0345(9) 0.0065(6) 0.0015(7) -0.0002(7)
C5 0.0320(8) 0.0407(9) 0.0425(9) -0.0029(7) 0.0043(7) 0.0040(8)
C6 0.0324(8) 0.0396(9) 0.0431(9) -0.0060(7) -0.0048(7) 0.0020(8)
C7 0.0318(8) 0.0354(9) 0.0383(9) -0.0009(7) -0.0026(7) 0.0051(7)
C8 0.0311(8) 0.0343(9) 0.0401(9) -0.0013(7) -0.0016(7) 0.0035(7)
C9 0.0315(8) 0.0318(8) 0.0378(9) 0.0021(7) -0.0024(7) 0.0019(7)
C10 0.0287(8) 0.0386(9) 0.0429(10) -0.0006(7) -0.0057(7) 0.0023(7)
C11 0.0298(8) 0.0322(9) 0.0427(9) 0.0004(7) 0.0016(7) 0.0056(7)
C12 0.0309(8) 0.0319(8) 0.0334(8) 0.0056(6) 0.0003(6) 0.0027(7)
C13 0.0285(8) 0.0286(8) 0.0360(9) 0.0035(6) -0.0018(6) -0.0040(7)
C14 0.0312(8) 0.0307(8) 0.0363(9) -0.0009(6) 0.0022(7) -0.0003(7)
C15 0.0578(12) 0.0560(12) 0.0396(10) -0.0080(10) 0.0124(9) 0.0016(9)
C16 0.0371(10) 0.0450(11) 0.0722(13) -0.0093(8) -0.0037(9) 0.0144(10)
C17 0.0473(10) 0.0391(9) 0.0400(10) 0.0033(8) 0.0107(8) -0.0007(7)
C18 0.0329(9) 0.0501(11) 0.0491(10) -0.0093(8) -0.0012(8) -0.0054(8)

loop_
_atom_type_symbol
_atom_type_description
_atom_type_scat_dispersion_real
_atom_type_scat_dispersion_imag
_atom_type_scat_source
C C .0033 .0016 'International Tables Vol C Tables 4.2.6.8 and 6.1.1.4'
H H .0000 .0000 'International Tables Vol C Tables 4.2.6.8 and 6.1.1.4'
O O .0106 .0060 'International Tables Vol C Tables 4.2.6.8 and 6.1.1.4'

loop_
_geom_angle_atom_site_label_1
_geom_angle_atom_site_label_2
_geom_angle_atom_site_label_3
_geom_angle
_geom_angle_publ_flag
C2 O1 H1 112.4(15) ?
C4 O2 C15 117.49(13) yes
C11 O3 C16 117.98(14) yes
C12 O4 C17 115.69(12) yes
C13 O5 C18 117.40(12) yes
C6 C1 C2 116.68(15) ?
C6 C1 C7 124.05(15) ?
C2 C1 C7 119.23(15) ?
O1 C2 C3 122.02(14) yes
O1 C2 C1 116.79(14) yes
C3 C2 C1 121.19(15) ?
C2 C3 C4 120.30(15) ?
C2 C3 H3 119.8 ?
C4 C3 H3 119.8 ?
O2 C4 C3 115.13(14) yes
O2 C4 C5 124.79(15) yes
C3 C4 C5 120.09(15) ?
C6 C5 C4 118.86(15) ?
C6 C5 H5 120.6 ?
C4 C5 H5 120.6 ?
C5 C6 C1 122.87(15) ?
C5 C6 H6 118.6 ?
C1 C6 H6 118.6 ?
C8 C7 C1 127.95(16) ?
C8 C7 H7 116.0 ?
C1 C7 H7 116.0 ?
C7 C8 C9 125.67(15) ?
C7 C8 H8 117.2 ?
C9 C8 H8 117.2 ?
C14 C9 C10 119.19(15) ?
C14 C9 C8 118.61(15) ?
C10 C9 C8 122.03(14) ?
C11 C10 C9 120.47(15) ?
C11 C10 H10 119.8 ?
C9 C10 H10 119.8 ?
O3 C11 C10 125.30(15) yes
O3 C11 C12 114.69(15) yes
C10 C11 C12 120.00(15) ?
O4 C12 C13 119.21(14) yes
O4 C12 C11 120.78(14) yes
C13 C12 C11 119.82(14) ?
O5 C13 C14 125.21(14) yes
O5 C13 C12 114.49(13) yes
C14 C13 C12 120.28(14) ?
C13 C14 C9 120.15(15) ?
C13 C14 H14 119.9 ?
C9 C14 H14 119.9 ?
O2 C15 H15A 109.5 ?
O2 C15 H15B 109.5 ?
H15A C15 H15B 109.5 ?
O2 C15 H15C 109.5 ?
H15A C15 H15C 109.5 ?
H15B C15 H15C 109.5 ?
O3 C16 H16A 109.5 ?
O3 C16 H16B 109.5 ?
H16A C16 H16B 109.5 ?
O3 C16 H16C 109.5 ?
H16A C16 H16C 109.5 ?
H16B C16 H16C 109.5 ?
O4 C17 H17A 109.5 ?
O4 C17 H17B 109.5 ?
H17A C17 H17B 109.5 ?
O4 C17 H17C 109.5 ?
H17A C17 H17C 109.5 ?
H17B C17 H17C 109.5 ?
O5 C18 H18A 109.5 ?
O5 C18 H18B 109.5 ?
H18A C18 H18B 109.5 ?
O5 C18 H18C 109.5 ?
H18A C18 H18C 109.5 ?
H18B C18 H18C 109.5 ?

loop_
_geom_bond_atom_site_label_1
_geom_bond_atom_site_label_2
_geom_bond_site_symmetry_2
_geom_bond_distance
_geom_bond_publ_flag
O1 C2 . 1.3623(19) yes
O1 H1 . 0.89(3) ?
O2 C4 . 1.374(2) yes
O2 C15 . 1.428(2) yes
O3 C11 . 1.365(2) yes
O3 C16 . 1.421(2) yes
O4 C12 . 1.3778(19) yes
O4 C17 . 1.4405(19) yes
O5 C13 . 1.3671(19) yes
O5 C18 . 1.425(2) yes
C1 C6 . 1.394(2) ?
C1 C2 . 1.407(2) ?
C1 C7 . 1.456(2) ?
C2 C3 . 1.380(2) ?
C3 C4 . 1.384(2) ?
C3 H3 . 0.93 ?
C4 C5 . 1.388(2) ?
C5 C6 . 1.380(2) ?
C5 H5 . 0.93 ?
C6 H6 . 0.93 ?
C7 C8 . 1.336(2) ?
C7 H7 . 0.93 ?
C8 C9 . 1.467(2) ?
C8 H8 . 0.93 ?
C9 C14 . 1.400(2) ?
C9 C10 . 1.401(2) ?
C10 C11 . 1.381(2) ?
C10 H10 . 0.93 ?
C11 C12 . 1.397(2) ?
C12 C13 . 1.391(2) ?
C13 C14 . 1.386(2) ?
C14 H14 . 0.93 ?
C15 H15A . 0.96 ?
C15 H15B . 0.96 ?
C15 H15C . 0.96 ?
C16 H16A . 0.96 ?
C16 H16B . 0.96 ?
C16 H16C . 0.96 ?
C17 H17A . 0.96 ?
C17 H17B . 0.96 ?
C17 H17C . 0.96 ?
C18 H18A . 0.96 ?
C18 H18B . 0.96 ?
C18 H18C . 0.96 ?

loop_
_geom_hbond_atom_site_label_D
_geom_hbond_atom_site_label_H
_geom_hbond_atom_site_label_A
_geom_hbond_site_symmetry_A
_geom_hbond_distance_DH
_geom_hbond_distance_HA
_geom_hbond_distance_DA
_geom_hbond_angle_DHA
O1 H1 O4 4 0.89(3) 1.85(3) 2.7052(16) 161(2)

loop_
_geom_torsion_atom_site_label_1
_geom_torsion_atom_site_label_2
_geom_torsion_atom_site_label_3
_geom_torsion_atom_site_label_4
_geom_torsion
_geom_torsion_publ_flag
C18 O5 C13 C14 -2.6(2) yes
O5 C13 C14 C9 177.77(14) yes
C13 C14 C9 C8 -172.71(14) ?
C14 C9 C8 C7 164.89(16) ?
C9 C8 C7 C1 -173.83(15) ?
C8 C7 C1 C2 -179.23(17) ?
C17 O4 C12 C13 107.59(16) yes
C18 O5 C13 C12 175.59(14) yes
C17 O4 C12 C11 -77.41(19) yes
O4 C12 C11 O3 5.4(2) yes
C12 C11 O3 C16 -172.68(15) yes
C16 O3 C11 C10 6.6(2) yes
C2 C1 C7 C8 -179.23(17) ?
C15 O2 C4 C5 -2.7(2) yes
C15 O2 C4 C3 177.12(15) yes
C6 C1 C7 C8 3.0(3) ?

loop_
_cod_related_entry_id
_cod_related_entry_database
_cod_related_entry_code
1 ChemSpider 8059067
